data_1538833
loop_
_publ_author_name
'Koyama, Y.'
'Morikawa, K.'
'Ukena, T.'
'Nittono, O.'

_publ_section_title
;
 Martensitic transformations in indium - (13-x)at.% lead - x at.% tin
 pseudobinary alloys
;
_journal_name_full
;
Journal of the Japan Institut of Metals (see: Nihon Kinzoku Gakkai-Shi)
;
_journal_page_first 919
_journal_page_last 926
_journal_volume 47
_journal_year 1983
_chemical_formula_sum 'In1.74 Sn0.26'
_space_group_IT_number 139
_symmetry_space_group_name_Hall '-I 4 2'
_symmetry_space_group_name_H-M 'I 4/m m m'
_cell_angle_alpha 90
_cell_angle_beta 90
_cell_angle_gamma 90
_cell_formula_units_Z 1
_cell_length_a 3.25
_cell_length_b 3.25
_cell_length_c 5.05
_cell_volume 53.341
_citation_journal_id_ASTM NIKGAV
_cod_data_source_file Koyama_NIKGAV_1983_290.cif
_cod_data_source_block In1.74Sn0.26
_cod_original_cell_volume 53.34063
_cod_database_code 1538833

loop_
_symmetry_equiv_pos_as_xyz
x,y,z
-y,x,z
-x,-y,z
y,-x,z
x,-y,-z
y,x,-z
-x,y,-z
-y,-x,-z
-x,-y,-z
y,-x,-z
x,y,-z
-y,x,-z
-x,y,z
-y,-x,z
x,-y,z
y,x,z
x+1/2,y+1/2,z+1/2
-y+1/2,x+1/2,z+1/2
-x+1/2,-y+1/2,z+1/2
y+1/2,-x+1/2,z+1/2
x+1/2,-y+1/2,-z+1/2
y+1/2,x+1/2,-z+1/2
-x+1/2,y+1/2,-z+1/2
-y+1/2,-x+1/2,-z+1/2
-x+1/2,-y+1/2,-z+1/2
y+1/2,-x+1/2,-z+1/2
x+1/2,y+1/2,-z+1/2
-y+1/2,x+1/2,-z+1/2
-x+1/2,y+1/2,z+1/2
-y+1/2,-x+1/2,z+1/2
x+1/2,-y+1/2,z+1/2
y+1/2,x+1/2,z+1/2

loop_
_atom_site_label
_atom_site_type_symbol
_atom_site_fract_x
_atom_site_fract_y
_atom_site_fract_z
_atom_site_occupancy
_atom_site_U_iso_or_equiv
Sn1 Sn 0 0 0 0.13 0.0
In1 In 0 0 0 0.87 0.0
